data_7000684
loop_
_publ_author_name
'Kong, Xiang-Jian'
'Zhuang, Gui-Lin'
'Ren, Yan-Ping'
'Long, La-Sheng'
'Huang, Rong-Bin'
'Zheng, Lan-Sun'

_publ_section_title
;
 In situ cyclodehydration of iminodiacetic acid into
 2,5-diketopiperazine-1,4-diacetate in lanthanide-based coordination
 polymers
;
_journal_issue 10
_journal_name_full 'Dalton Transactions'
_journal_page_first 1707
_journal_page_last 1709
_journal_paper_doi 10.1039/b819792j
_journal_year 2009
_chemical_formula_sum 'C12 H12 Er2 N2 O16'
_chemical_formula_weight 774.76
_chemical_name_systematic
;
?
;
_space_group_IT_number 2
_symmetry_cell_setting triclinic
_symmetry_space_group_name_Hall '-P 1'
_symmetry_space_group_name_H-M 'P -1'
_atom_sites_solution_hydrogens geom
_atom_sites_solution_primary direct
_atom_sites_solution_secondary difmap
_audit_creation_method SHELXL-97
_cell_angle_alpha 95.676(4)
_cell_angle_beta 110.170(3)
_cell_angle_gamma 93.544(4)
_cell_formula_units_Z 1
_cell_length_a 6.6574(15)
_cell_length_b 7.7517(18)
_cell_length_c 9.066(2)
_cell_measurement_reflns_used 3441
_cell_measurement_temperature 298(2)
_cell_measurement_theta_max 28.342
_cell_measurement_theta_min 2.413
_cell_volume 434.71(17)
_computing_cell_refinement 'SHELXTL-Plus (Sheldrick, 1990)'
_computing_data_collection 'SHELXTL-Plus (Sheldrick, 1990)'
_computing_data_reduction 'SHELXTL-Plus (Sheldrick, 1990)'
_computing_molecular_graphics 'SHELXTL V.5.0 (Sheldrick, 1997)'
_computing_publication_material 'SHELXL-97 (Sheldrick, 1997)'
_computing_structure_refinement 'SHELXL-97 (Sheldrick, 1997)'
_computing_structure_solution 'SHELXS-97 (Sheldrick, 1990)'
_diffrn_ambient_temperature 298(2)
_diffrn_measured_fraction_theta_full 0.968
_diffrn_measured_fraction_theta_max 0.968
_diffrn_measurement_device_type 'Bruker Smart Apex CCD area detector'
_diffrn_measurement_method 'phi and omega scans'
_diffrn_radiation_monochromator graphite
_diffrn_radiation_source 'fine-focus sealed tube'
_diffrn_radiation_type MoK\a
_diffrn_radiation_wavelength 0.71073
_diffrn_reflns_av_R_equivalents 0.0182
_diffrn_reflns_av_sigmaI/netI 0.0252
_diffrn_reflns_limit_h_max 8
_diffrn_reflns_limit_h_min -8
_diffrn_reflns_limit_k_max 9
_diffrn_reflns_limit_k_min -9
_diffrn_reflns_limit_l_max 10
_diffrn_reflns_limit_l_min -11
_diffrn_reflns_number 3318
_diffrn_reflns_theta_full 26.00
_diffrn_reflns_theta_max 26.00
_diffrn_reflns_theta_min 2.41
_exptl_absorpt_coefficient_mu 9.685
_exptl_absorpt_correction_T_max 0.6980
_exptl_absorpt_correction_T_min 0.3442
_exptl_absorpt_correction_type multi-scan
_exptl_absorpt_process_details '(SADABS; Bruker, 2001)'
_exptl_crystal_colour pink
_exptl_crystal_density_diffrn 2.959
_exptl_crystal_density_meas ?
_exptl_crystal_density_method .
_exptl_crystal_description block
_exptl_crystal_F_000 362
_exptl_crystal_size_max 0.14
_exptl_crystal_size_mid 0.12
_exptl_crystal_size_min 0.04
_refine_diff_density_max 0.879
_refine_diff_density_min -1.322
_refine_diff_density_rms 0.142
_refine_ls_extinction_method none
_refine_ls_goodness_of_fit_ref 1.119
_refine_ls_hydrogen_treatment constr
_refine_ls_matrix_type full
_refine_ls_number_parameters 145
_refine_ls_number_reflns 1656
_refine_ls_number_restraints 0
_refine_ls_restrained_S_all 1.119
_refine_ls_R_factor_all 0.0189
_refine_ls_R_factor_gt 0.0186
_refine_ls_shift/su_max 0.008
_refine_ls_shift/su_mean 0.000
_refine_ls_structure_factor_coef Fsqd
_refine_ls_weighting_details 'calc w=1/[\s^2^(Fo^2^)+(0.0320P)^2^+0.0675P] where P=(Fo^2^+2Fc^2^)/3'
_refine_ls_weighting_scheme calc
_refine_ls_wR_factor_gt 0.0501
_refine_ls_wR_factor_ref 0.0504
_reflns_number_gt 1640
_reflns_number_total 1656
_reflns_threshold_expression >2sigma(I)
_cod_data_source_file b819792j.txt
_cod_data_source_block complex_3
_cod_original_cell_volume 434.73(17)
_cod_original_sg_symbol_H-M p-1
_cod_database_code 7000684

loop_
_symmetry_equiv_pos_as_xyz
'x, y, z'
'-x, -y, -z'

loop_
_atom_site_label
_atom_site_type_symbol
_atom_site_fract_x
_atom_site_fract_y
_atom_site_fract_z
_atom_site_U_iso_or_equiv
_atom_site_adp_type
_atom_site_occupancy
_atom_site_symmetry_multiplicity
_atom_site_calc_flag
_atom_site_refinement_flags
_atom_site_disorder_assembly
_atom_site_disorder_group
Er1 Er 0.382174(14) 0.768420(12) 0.216781(11) 0.01426(3) Uani 1 1 d . . .
O1 O 0.7185(3) 0.4253(3) 0.6389(3) 0.0371(5) Uani 1 1 d . . .
O2 O 0.7479(3) 1.0383(3) 0.6453(2) 0.0271(5) Uani 1 1 d . . .
O3 O 0.6720(3) 0.8474(3) 0.4343(2) 0.0316(5) Uani 1 1 d . . .
O4 O 0.7199(3) 1.0064(3) -0.0600(2) 0.0262(5) Uani 1 1 d . . .
O5 O 0.6619(3) 0.8742(3) 0.1296(2) 0.0267(5) Uani 1 1 d . . .
O6 O 0.7061(3) 0.3672(3) 0.0463(2) 0.0278(5) Uani 1 1 d . . .
O7 O 0.5820(3) 0.5307(3) 0.2045(2) 0.0249(5) Uani 1 1 d . . .
C1 C 0.8495(4) 0.4659(4) 0.5760(3) 0.0249(6) Uani 1 1 d . . .
C2 C 1.0934(5) 0.6758(4) 0.5222(4) 0.0300(7) Uani 1 1 d . . .
H2A H 1.2241 0.7267 0.6071 0.036 Uiso 1 1 calc R . .
H2B H 1.0392 0.7662 0.4565 0.036 Uiso 1 1 calc R . .
C3 C 0.8793(5) 0.7669(3) 0.6819(4) 0.0260(7) Uani 1 1 d . . .
H3A H 1.0093 0.8290 0.7601 0.031 Uiso 1 1 calc R . .
H3B H 0.7928 0.7189 0.7379 0.031 Uiso 1 1 calc R . .
C4 C 0.7557(4) 0.8930(3) 0.5777(3) 0.0171(6) Uani 1 1 d . . .
C5 C 0.6102(4) 0.9651(4) 0.0198(3) 0.0189(6) Uani 1 1 d . . .
C6 C 0.5835(4) 0.4701(3) 0.0734(3) 0.0184(6) Uani 1 1 d . . .
N1 N 0.9368(4) 0.6256(3) 0.5918(3) 0.0229(5) Uani 1 1 d . . .
O1W O 0.0055(3) 0.7098(3) 0.0939(3) 0.0399(6) Uani 1 1 d . . .
H1WA H -0.0459 0.6102 0.1017 0.048 Uiso 1 1 d R . .
H1WB H -0.0550 0.7916 0.1254 0.048 Uiso 1 1 d R . .

loop_
_atom_site_aniso_label
_atom_site_aniso_U_11
_atom_site_aniso_U_22
_atom_site_aniso_U_33
_atom_site_aniso_U_23
_atom_site_aniso_U_13
_atom_site_aniso_U_12
Er1 0.01682(6) 0.01387(6) 0.01423(6) 0.00136(5) 0.00787(4) 0.00413(5)
O1 0.0497(10) 0.0286(10) 0.0586(11) 0.0203(8) 0.0456(8) 0.0156(9)
O2 0.0408(10) 0.0199(9) 0.0259(9) -0.0012(8) 0.0180(8) 0.0120(8)
O3 0.0280(10) 0.0418(12) 0.0187(9) -0.0036(9) 0.0009(8) 0.0117(9)
O4 0.0266(8) 0.0265(9) 0.0370(10) 0.0148(8) 0.0212(7) 0.0114(8)
O5 0.0193(8) 0.0341(10) 0.0320(9) 0.0204(8) 0.0105(7) 0.0082(8)
O6 0.0256(9) 0.0347(11) 0.0201(9) -0.0051(8) 0.0046(7) 0.0144(8)
O7 0.0381(9) 0.0239(9) 0.0171(8) 0.0020(7) 0.0132(7) 0.0150(8)
C1 0.0313(11) 0.0239(13) 0.0320(13) 0.0127(10) 0.0223(10) 0.0145(10)
C2 0.0391(13) 0.0159(12) 0.0484(15) 0.0061(11) 0.0316(12) 0.0055(11)
C3 0.0392(14) 0.0228(14) 0.0205(11) 0.0028(10) 0.0144(10) 0.0127(12)
C4 0.0161(10) 0.0176(12) 0.0204(11) 0.0011(9) 0.0097(9) 0.0041(9)
C5 0.0173(11) 0.0194(12) 0.0222(12) 0.0050(10) 0.0087(9) 0.0048(10)
C6 0.0208(11) 0.0137(12) 0.0208(12) -0.0003(10) 0.0083(10) 0.0000(10)
N1 0.0322(10) 0.0200(10) 0.0282(10) 0.0086(8) 0.0220(9) 0.0128(9)
O1W 0.0266(10) 0.0403(13) 0.0510(13) -0.0132(11) 0.0178(9) -0.0030(10)

loop_
_atom_type_symbol
_atom_type_description
_atom_type_scat_dispersion_real
_atom_type_scat_dispersion_imag
_atom_type_scat_source
C C 0.0033 0.0016 'International Tables Vol C Tables 4.2.6.8 and 6.1.1.4'
H H 0.0000 0.0000 'International Tables Vol C Tables 4.2.6.8 and 6.1.1.4'
N N 0.0061 0.0033 'International Tables Vol C Tables 4.2.6.8 and 6.1.1.4'
O O 0.0106 0.0060 'International Tables Vol C Tables 4.2.6.8 and 6.1.1.4'
Er Er -0.2586 4.9576 'International Tables Vol C Tables 4.2.6.8 and 6.1.1.4'

loop_
_geom_angle_atom_site_label_1
_geom_angle_atom_site_label_2
_geom_angle_atom_site_label_3
_geom_angle
_geom_angle_site_symmetry_1
_geom_angle_site_symmetry_3
_geom_angle_publ_flag
O3 Er1 O2 79.06(8) . 2_676 ?
O3 Er1 O1 85.85(8) . 2_666 ?
O2 Er1 O1 83.15(8) 2_676 2_666 ?
O3 Er1 O4 113.36(8) . 2_675 ?
O2 Er1 O4 74.14(7) 2_676 2_675 ?
O1 Er1 O4 146.10(7) 2_666 2_675 ?
O3 Er1 O7 79.88(7) . . ?
O2 Er1 O7 150.77(7) 2_676 . ?
O1 Er1 O7 75.31(8) 2_666 . ?
O4 Er1 O7 133.44(7) 2_675 . ?
O3 Er1 O1W 150.05(9) . . ?
O2 Er1 O1W 76.15(8) 2_676 . ?
O1 Er1 O1W 74.82(8) 2_666 . ?
O4 Er1 O1W 75.51(8) 2_675 . ?
O7 Er1 O1W 115.78(8) . . ?
O3 Er1 O6 139.22(8) . 2_665 ?
O2 Er1 O6 138.91(7) 2_676 2_665 ?
O1 Er1 O6 108.76(8) 2_666 2_665 ?
O4 Er1 O6 75.49(7) 2_675 2_665 ?
O7 Er1 O6 68.22(7) . 2_665 ?
O1W Er1 O6 69.91(8) . 2_665 ?
O3 Er1 O5 73.50(8) . . ?
O2 Er1 O5 117.87(7) 2_676 . ?
O1 Er1 O5 145.90(7) 2_666 . ?
O4 Er1 O5 67.99(7) 2_675 . ?
O7 Er1 O5 74.56(7) . . ?
O1W Er1 O5 133.65(8) . . ?
O6 Er1 O5 73.98(7) 2_665 . ?
C1 O1 Er1 146.1(2) . 2_666 ?
C4 O2 Er1 155.0(2) . 2_676 ?
C4 O3 Er1 151.1(2) . . ?
C5 O4 Er1 118.36(17) . 2_675 ?
C5 O5 Er1 116.89(17) . . ?
C6 O6 Er1 117.97(16) . 2_665 ?
C6 O7 Er1 118.19(17) . . ?
O1 C1 N1 122.7(3) . . ?
O1 C1 C2 117.5(3) . 2_766 ?
N1 C1 C2 119.8(3) . 2_766 ?
N1 C2 C1 116.4(2) . 2_766 ?
N1 C2 H2A 108.2 . . ?
C1 C2 H2A 108.2 2_766 . ?
N1 C2 H2B 108.2 . . ?
C1 C2 H2B 108.2 2_766 . ?
H2A C2 H2B 107.3 . . ?
N1 C3 C4 112.1(2) . . ?
N1 C3 H3A 109.2 . . ?
C4 C3 H3A 109.2 . . ?
N1 C3 H3B 109.2 . . ?
C4 C3 H3B 109.2 . . ?
H3A C3 H3B 107.9 . . ?
O3 C4 O2 124.7(3) . . ?
O3 C4 C3 119.1(2) . . ?
O2 C4 C3 116.3(2) . . ?
O5 C5 O4 126.5(2) . . ?
O5 C5 C5 116.6(3) . 2_675 ?
O4 C5 C5 116.9(3) . 2_675 ?
O7 C6 O6 127.2(2) . . ?
O7 C6 C6 116.8(3) . 2_665 ?
O6 C6 C6 116.0(3) . 2_665 ?
C1 N1 C2 123.8(2) . . ?
C1 N1 C3 121.1(3) . . ?
C2 N1 C3 115.1(2) . . ?
Er1 O1W H1WA 115.2 . . ?
Er1 O1W H1WB 109.4 . . ?
H1WA O1W H1WB 112.7 . . ?

loop_
_geom_bond_atom_site_label_1
_geom_bond_atom_site_label_2
_geom_bond_distance
_geom_bond_site_symmetry_2
_geom_bond_publ_flag
Er1 O3 2.2312(19) . ?
Er1 O2 2.257(2) 2_676 ?
Er1 O1 2.299(2) 2_666 ?
Er1 O4 2.345(2) 2_675 ?
Er1 O7 2.354(2) . ?
Er1 O1W 2.360(2) . ?
Er1 O6 2.366(2) 2_665 ?
Er1 O5 2.392(2) . ?
O1 C1 1.237(4) . ?
O1 Er1 2.299(2) 2_666 ?
O2 C4 1.241(3) . ?
O2 Er1 2.257(2) 2_676 ?
O3 C4 1.229(3) . ?
O4 C5 1.241(4) . ?
O4 Er1 2.345(2) 2_675 ?
O5 C5 1.241(3) . ?
O6 C6 1.242(3) . ?
O6 Er1 2.366(2) 2_665 ?
O7 C6 1.237(3) . ?
C1 N1 1.308(4) . ?
C1 C2 1.495(4) 2_766 ?
C2 N1 1.445(4) . ?
C2 C1 1.495(4) 2_766 ?
C2 H2A 0.9700 . ?
C2 H2B 0.9700 . ?
C3 N1 1.450(4) . ?
C3 C4 1.507(4) . ?
C3 H3A 0.9700 . ?
C3 H3B 0.9700 . ?
C5 C5 1.532(5) 2_675 ?
C6 C6 1.546(5) 2_665 ?
O1W H1WA 0.8446 . ?
O1W H1WB 0.8493 . ?

loop_
_geom_hbond_atom_site_label_D
_geom_hbond_atom_site_label_H
_geom_hbond_atom_site_label_A
_geom_hbond_distance_DH
_geom_hbond_distance_HA
_geom_hbond_distance_DA
_geom_hbond_angle_DHA
_geom_hbond_site_symmetry_A
O1W H1WB O5 0.85 2.04 2.785(3) 146.1 1_455
O1W H1WB O4 0.85 2.64 3.193(3) 123.9 1_455
O1W H1WA O6 0.84 2.32 3.120(3) 158.3 1_455
